data_1561934
loop_
_publ_author_name
'Mu, Bao'
'Li, Qian'
'Lv, Lei'
'Yang, Dan-Dan'
'Wang, Qing'
'Huang, Ru-Dan'

_publ_section_title
;
 Assembly and property research on seven 0D--3D complexes derived from
 imidazole dicarboxylate and 1,2-bi(pyridin-4-yl)ethene
;
_journal_name_full 'Journal of Solid State Chemistry'
_journal_page_first 1
_journal_page_last 10
_journal_paper_doi 10.1016/j.jssc.2015.01.032
_journal_volume 226
_journal_year 2015
_chemical_formula_moiety 'C22 H20 Co N6 O10'
_chemical_formula_sum 'C22 H20 Co N6 O10'
_chemical_formula_weight 587.37
_space_group_IT_number 2
_space_group_name_Hall '-P 1'
_space_group_name_H-M_alt 'P -1'
_symmetry_cell_setting triclinic
_symmetry_space_group_name_H-M 'P -1'
_atom_sites_solution_hydrogens geom
_atom_sites_solution_primary direct
_atom_sites_solution_secondary difmap
_audit_creation_method SHELXL-97
_cell_angle_alpha 81.140(2)
_cell_angle_beta 82.460(2)
_cell_angle_gamma 73.1370(10)
_cell_formula_units_Z 1
_cell_length_a 5.0376(4)
_cell_length_b 6.6411(7)
_cell_length_c 18.5780(17)
_cell_measurement_temperature 293(2)
_cell_volume 585.24(9)
_computing_cell_refinement 'Bruker SAINT'
_computing_data_reduction 'Bruker SAINT'
_computing_molecular_graphics 'Bruker SHELXTL'
_computing_publication_material 'Bruker SHELXTL'
_computing_structure_refinement 'SHELXS-97 (Sheldrick, 2008)'
_computing_structure_solution 'SHELXS-97 (Sheldrick, 2008)'
_diffrn_ambient_temperature 293(2)
_diffrn_measured_fraction_theta_full 0.999
_diffrn_measured_fraction_theta_max 0.999
_diffrn_radiation_monochromator graphite
_diffrn_radiation_source 'fine-focus sealed tube'
_diffrn_radiation_type MoK\a
_diffrn_radiation_wavelength 0.71073
_diffrn_reflns_av_R_equivalents 0.0000
_diffrn_reflns_av_sigmaI/netI 0.1949
_diffrn_reflns_limit_h_max 5
_diffrn_reflns_limit_h_min -5
_diffrn_reflns_limit_k_max 7
_diffrn_reflns_limit_k_min -7
_diffrn_reflns_limit_l_max 22
_diffrn_reflns_limit_l_min -21
_diffrn_reflns_number 2052
_diffrn_reflns_theta_full 25.02
_diffrn_reflns_theta_max 25.02
_diffrn_reflns_theta_min 3.23
_exptl_absorpt_coefficient_mu 0.806
_exptl_absorpt_correction_T_max 0.938
_exptl_absorpt_correction_T_min 0.882
_exptl_absorpt_correction_type none
_exptl_crystal_colour pink
_exptl_crystal_density_diffrn 1.667
_exptl_crystal_density_method 'not measured'
_exptl_crystal_description block
_exptl_crystal_F_000 301
_exptl_crystal_size_max 0.37
_exptl_crystal_size_mid 0.13
_exptl_crystal_size_min 0.08
_refine_diff_density_max 0.904
_refine_diff_density_min -0.734
_refine_diff_density_rms 0.150
_refine_ls_extinction_method none
_refine_ls_goodness_of_fit_ref 1.114
_refine_ls_hydrogen_treatment mixed
_refine_ls_matrix_type full
_refine_ls_number_parameters 180
_refine_ls_number_reflns 2052
_refine_ls_number_restraints 0
_refine_ls_restrained_S_all 1.114
_refine_ls_R_factor_all 0.1812
_refine_ls_R_factor_gt 0.1183
_refine_ls_shift/su_max 0.000
_refine_ls_shift/su_mean 0.000
_refine_ls_structure_factor_coef Fsqd
_refine_ls_weighting_details 'calc w=1/[\s^2^(Fo^2^)+(0.1362P)^2^+3.6782P] where P=(Fo^2^+2Fc^2^)/3'
_refine_ls_weighting_scheme calc
_refine_ls_wR_factor_gt 0.2970
_refine_ls_wR_factor_ref 0.3649
_reflns_number_gt 1134
_reflns_number_total 2052
_reflns_threshold_expression >2sigma(I)
_cod_data_source_file JSSC-2015-226-1.cif
_cod_data_source_block Complex3
_cod_depositor_comments
;
The following automatic conversions were performed:

data item '_symmetry_cell_setting' value 'Triclinic' was changed to
'triclinic' in accordance with the built-in table derived from the
CIF Core dictionary named 'cif_core.dic' version 2.4.5 last updated
on 2014-11-21.

Automatic conversion script
Id: cif_fix_values 8369 2020-08-20 11:38:08Z andrius 
;
_cod_original_sg_symbol_H-M P-1
_cod_database_code 1561934

loop_
_symmetry_equiv_pos_as_xyz
'x, y, z'
'-x, -y, -z'

loop_
_atom_site_label
_atom_site_type_symbol
_atom_site_fract_x
_atom_site_fract_y
_atom_site_fract_z
_atom_site_U_iso_or_equiv
_atom_site_adp_type
_atom_site_occupancy
_atom_site_symmetry_multiplicity
_atom_site_calc_flag
_atom_site_refinement_flags
_atom_site_disorder_assembly
_atom_site_disorder_group
Co1 Co 0.0000 0.5000 0.5000 0.0273(8) Uani 1 2 d S . .
N1 N -0.123(2) 0.6119(17) 0.3944(6) 0.029(3) Uani 1 1 d . . .
N2 N -0.269(2) 0.7233(18) 0.2850(5) 0.027(3) Uani 1 1 d . . .
H2 H -0.3518 0.7309 0.2467 0.032 Uiso 1 1 calc R . .
N3 N 0.461(2) 0.692(2) 0.1692(6) 0.035(3) Uani 1 1 d . . .
O1 O 0.1795(19) 0.7597(14) 0.4730(5) 0.029(2) Uani 1 1 d . . .
O2 O 0.220(2) 1.0218(15) 0.3842(5) 0.035(2) Uani 1 1 d . . .
O3 O 0.056(3) 1.1538(17) 0.2571(5) 0.049(3) Uani 1 1 d . . .
H3 H 0.1069 1.1102 0.2982 0.073 Uiso 1 1 calc R . .
O4 O -0.186(3) 1.0620(18) 0.1831(6) 0.051(3) Uani 1 1 d . . .
O1W O 0.3695(19) 0.2947(15) 0.4516(5) 0.036(2) Uani 1 1 d . . .
H1WA H 0.3380 0.1864 0.4392 0.044 Uiso 1 1 d R . .
H1WB H 0.4990 0.2555 0.4800 0.044 Uiso 1 1 d R . .
C1 C 0.135(2) 0.8623(19) 0.4105(7) 0.021(3) Uani 1 1 d . . .
C2 C -0.031(3) 0.7843(19) 0.3672(7) 0.023(3) Uani 1 1 d . . .
C3 C -0.117(3) 0.856(2) 0.2964(7) 0.027(3) Uani 1 1 d . . .
C4 C -0.087(3) 1.032(2) 0.2395(8) 0.033(3) Uani 1 1 d . . .
C5 C -0.263(3) 0.582(2) 0.3437(7) 0.031(3) Uani 1 1 d . . .
H5 H -0.3486 0.4736 0.3487 0.037 Uiso 1 1 calc R . .
C6 C 0.422(3) 0.827(3) 0.1082(8) 0.043(4) Uani 1 1 d . . .
H6 H 0.4794 0.9495 0.1038 0.051 Uiso 1 1 calc R . .
C7 C 0.298(3) 0.790(3) 0.0509(8) 0.041(4) Uani 1 1 d . . .
H7 H 0.2885 0.8804 0.0072 0.049 Uiso 1 1 calc R . .
C8 C 0.190(3) 0.618(3) 0.0591(8) 0.037(4) Uani 1 1 d . . .
C9 C 0.228(4) 0.482(3) 0.1254(9) 0.046(4) Uani 1 1 d . . .
H9 H 0.1643 0.3621 0.1338 0.055 Uiso 1 1 calc R . .
C10 C 0.358(3) 0.530(2) 0.1757(8) 0.039(4) Uani 1 1 d . . .
H10 H 0.3772 0.4399 0.2195 0.047 Uiso 1 1 calc R . .
C11 C 0.062(3) 0.575(2) 0.0006(8) 0.038(4) Uani 1 1 d . . .
H11 H 0.0659 0.6663 -0.0427 0.046 Uiso 1 1 calc R . .

loop_
_atom_site_aniso_label
_atom_site_aniso_U_11
_atom_site_aniso_U_22
_atom_site_aniso_U_33
_atom_site_aniso_U_23
_atom_site_aniso_U_13
_atom_site_aniso_U_12
Co1 0.0354(16) 0.0326(16) 0.0186(13) 0.0003(11) -0.0074(11) -0.0162(12)
N1 0.032(7) 0.027(6) 0.034(6) 0.008(5) -0.021(5) -0.017(5)
N2 0.036(7) 0.030(6) 0.016(5) 0.002(5) -0.006(5) -0.011(5)
N3 0.036(7) 0.042(8) 0.031(6) -0.017(6) -0.013(5) -0.006(6)
O1 0.034(6) 0.029(5) 0.025(5) 0.001(4) -0.004(4) -0.013(4)
O2 0.054(7) 0.033(6) 0.029(5) -0.008(4) -0.003(5) -0.026(5)
O3 0.083(9) 0.049(7) 0.030(6) 0.003(5) -0.016(6) -0.043(7)
O4 0.068(8) 0.047(7) 0.031(6) -0.001(5) -0.008(6) -0.006(6)
O1W 0.027(5) 0.040(6) 0.047(6) -0.011(5) -0.013(5) -0.008(5)
C1 0.016(7) 0.018(7) 0.037(8) -0.010(6) -0.005(5) -0.011(5)
C2 0.025(7) 0.021(7) 0.028(7) -0.015(6) -0.010(5) -0.007(6)
C3 0.032(8) 0.034(8) 0.018(6) 0.002(6) -0.002(6) -0.017(7)
C4 0.030(8) 0.040(9) 0.031(8) 0.001(7) 0.000(6) -0.014(7)
C5 0.040(9) 0.040(8) 0.024(7) -0.002(6) -0.005(6) -0.028(7)
C6 0.053(10) 0.050(10) 0.032(8) 0.000(7) -0.006(7) -0.028(8)
C7 0.052(10) 0.049(10) 0.028(8) -0.001(7) -0.010(7) -0.024(8)
C8 0.034(9) 0.049(10) 0.029(8) 0.002(7) 0.001(6) -0.020(7)
C9 0.061(11) 0.040(9) 0.045(9) 0.004(8) -0.024(8) -0.024(9)
C10 0.053(10) 0.040(9) 0.030(8) 0.004(7) -0.012(7) -0.021(8)
C11 0.045(9) 0.043(9) 0.028(7) -0.003(7) -0.018(7) -0.010(7)

loop_
_atom_type_symbol
_atom_type_description
_atom_type_scat_dispersion_real
_atom_type_scat_dispersion_imag
_atom_type_scat_source
C C 0.0033 0.0016 'International Tables Vol C Tables 4.2.6.8 and 6.1.1.4'
H H 0.0000 0.0000 'International Tables Vol C Tables 4.2.6.8 and 6.1.1.4'
O O 0.0106 0.0060 'International Tables Vol C Tables 4.2.6.8 and 6.1.1.4'
N N 0.0061 0.0033 'International Tables Vol C Tables 4.2.6.8 and 6.1.1.4'
Co Co 0.3494 0.9721 'International Tables Vol C Tables 4.2.6.8 and 6.1.1.4'

loop_
_geom_angle_atom_site_label_1
_geom_angle_atom_site_label_2
_geom_angle_atom_site_label_3
_geom_angle
_geom_angle_site_symmetry_1
_geom_angle_site_symmetry_3
N1 Co1 N1 180.0(2) 2_566 .
N1 Co1 O1 79.4(3) 2_566 2_566
N1 Co1 O1 100.6(3) . 2_566
N1 Co1 O1 100.6(3) 2_566 .
N1 Co1 O1 79.4(3) . .
O1 Co1 O1 180.0(5) 2_566 .
N1 Co1 O1W 88.1(4) 2_566 2_566
N1 Co1 O1W 91.9(4) . 2_566
O1 Co1 O1W 90.1(4) 2_566 2_566
O1 Co1 O1W 89.9(4) . 2_566
N1 Co1 O1W 91.9(4) 2_566 .
N1 Co1 O1W 88.1(4) . .
O1 Co1 O1W 89.9(4) 2_566 .
O1 Co1 O1W 90.1(4) . .
O1W Co1 O1W 180.0(5) 2_566 .
C5 N1 C2 106.1(10) . .
C5 N1 Co1 143.9(9) . .
C2 N1 Co1 110.0(8) . .
C5 N2 C3 107.5(10) . .
C5 N2 H2 126.3 . .
C3 N2 H2 126.3 . .
C10 N3 C6 117.2(12) . .
C1 O1 Co1 114.9(7) . .
C4 O3 H3 109.5 . .
Co1 O1W H1WA 111.8 . .
Co1 O1W H1WB 111.6 . .
H1WA O1W H1WB 109.5 . .
O2 C1 O1 125.1(11) . .
O2 C1 C2 119.6(11) . .
O1 C1 C2 115.3(10) . .
N1 C2 C3 108.6(10) . .
N1 C2 C1 120.4(11) . .
C3 C2 C1 131.0(12) . .
N2 C3 C2 105.0(10) . .
N2 C3 C4 119.9(11) . .
C2 C3 C4 135.1(12) . .
O4 C4 O3 123.2(14) . .
O4 C4 C3 122.0(13) . .
O3 C4 C3 114.8(11) . .
N1 C5 N2 112.8(12) . .
N1 C5 H5 123.6 . .
N2 C5 H5 123.6 . .
N3 C6 C7 122.1(15) . .
N3 C6 H6 119.0 . .
C7 C6 H6 119.0 . .
C8 C7 C6 119.6(14) . .
C8 C7 H7 120.2 . .
C6 C7 H7 120.2 . .
C7 C8 C9 116.4(13) . .
C7 C8 C11 120.9(13) . .
C9 C8 C11 122.5(14) . .
C10 C9 C8 118.7(15) . .
C10 C9 H9 120.7 . .
C8 C9 H9 120.7 . .
N3 C10 C9 125.8(14) . .
N3 C10 H10 117.1 . .
C9 C10 H10 117.1 . .
C11 C11 C8 129.4(18) 2_565 .
C11 C11 H11 115.3 2_565 .
C8 C11 H11 115.3 . .

loop_
_geom_bond_atom_site_label_1
_geom_bond_atom_site_label_2
_geom_bond_distance
_geom_bond_site_symmetry_2
Co1 N1 2.094(10) 2_566
Co1 N1 2.094(10) .
Co1 O1 2.136(8) 2_566
Co1 O1 2.136(8) .
Co1 O1W 2.145(10) 2_566
Co1 O1W 2.145(10) .
N1 C5 1.319(15) .
N1 C2 1.359(16) .
N2 C5 1.320(16) .
N2 C3 1.377(17) .
N2 H2 0.8600 .
N3 C10 1.308(18) .
N3 C6 1.329(18) .
O1 C1 1.264(15) .
O2 C1 1.263(15) .
O3 C4 1.325(17) .
O3 H3 0.8200 .
O4 C4 1.186(16) .
O1W H1WA 0.8499 .
O1W H1WB 0.8501 .
C1 C2 1.474(15) .
C2 C3 1.406(17) .
C3 C4 1.480(18) .
C5 H5 0.9300 .
C6 C7 1.387(19) .
C6 H6 0.9300 .
C7 C8 1.38(2) .
C7 H7 0.9300 .
C8 C9 1.409(19) .
C8 C11 1.44(2) .
C9 C10 1.33(2) .
C9 H9 0.9300 .
C10 H10 0.9300 .
C11 C11 1.33(3) 2_565
C11 H11 0.9300 .

loop_
_geom_torsion_atom_site_label_1
_geom_torsion_atom_site_label_2
_geom_torsion_atom_site_label_3
_geom_torsion_atom_site_label_4
_geom_torsion
_geom_torsion_site_symmetry_1
_geom_torsion_site_symmetry_2
_geom_torsion_site_symmetry_3
_geom_torsion_site_symmetry_4
N1 Co1 N1 C5 48(100) 2_566 . . .
O1 Co1 N1 C5 1.2(19) 2_566 . . .
O1 Co1 N1 C5 -178.8(19) . . . .
O1W Co1 N1 C5 -89.2(18) 2_566 . . .
O1W Co1 N1 C5 90.8(18) . . . .
N1 Co1 N1 C2 -134(100) 2_566 . . .
O1 Co1 N1 C2 178.9(9) 2_566 . . .
O1 Co1 N1 C2 -1.1(9) . . . .
O1W Co1 N1 C2 88.5(10) 2_566 . . .
O1W Co1 N1 C2 -91.5(10) . . . .
N1 Co1 O1 C1 -179.2(9) 2_566 . . .
N1 Co1 O1 C1 0.8(9) . . . .
O1 Co1 O1 C1 13(100) 2_566 . . .
O1W Co1 O1 C1 -91.1(9) 2_566 . . .
O1W Co1 O1 C1 88.9(9) . . . .
Co1 O1 C1 O2 179.4(11) . . . .
Co1 O1 C1 C2 -0.4(14) . . . .
C5 N1 C2 C3 -1.3(16) . . . .
Co1 N1 C2 C3 -179.9(9) . . . .
C5 N1 C2 C1 179.9(12) . . . .
Co1 N1 C2 C1 1.4(16) . . . .
O2 C1 C2 N1 179.5(12) . . . .
O1 C1 C2 N1 -0.7(19) . . . .
O2 C1 C2 C3 1(2) . . . .
O1 C1 C2 C3 -179.1(14) . . . .
C5 N2 C3 C2 -1.9(16) . . . .
C5 N2 C3 C4 -179.8(13) . . . .
N1 C2 C3 N2 2.0(16) . . . .
C1 C2 C3 N2 -179.5(13) . . . .
N1 C2 C3 C4 179.5(16) . . . .
C1 C2 C3 C4 -2(3) . . . .
N2 C3 C4 O4 -1(2) . . . .
C2 C3 C4 O4 -178.4(17) . . . .
N2 C3 C4 O3 178.0(13) . . . .
C2 C3 C4 O3 1(2) . . . .
C2 N1 C5 N2 0.1(18) . . . .
Co1 N1 C5 N2 177.8(12) . . . .
C3 N2 C5 N1 1.1(18) . . . .
C10 N3 C6 C7 -5(2) . . . .
N3 C6 C7 C8 6(3) . . . .
C6 C7 C8 C9 -4(3) . . . .
C6 C7 C8 C11 -179.8(16) . . . .
C7 C8 C9 C10 2(3) . . . .
C11 C8 C9 C10 177.7(16) . . . .
C6 N3 C10 C9 3(3) . . . .
C8 C9 C10 N3 -1(3) . . . .
C7 C8 C11 C11 -177(2) . . . 2_565
C9 C8 C11 C11 7(3) . . . 2_565
